data_2233787
loop_
_publ_author_name
'Boye, Mouhamadou Sembene'
'Diasse-Sarr, Aminata'
'Grosjean, Arnaud'
'Guionneau, Philippe'

_publ_section_title
;
 <i>catena</i>-Poly[bis(dibenzylammonium)
 [[dichloridomercurate(II)]-\m-sulfato-\k^2^<i>O</i>:<i>O</i>']]
;
_journal_coeditor_code FI2124
_journal_issue 3
_journal_name_full 'Acta Crystallographica Section E'
_journal_page_first m340
_journal_paper_doi 10.1107/S1600536812006927
_journal_volume 68
_journal_year 2012
_chemical_formula_iupac '(C14 H16 N)2 [Hg Cl2 (S O4)]'
_chemical_formula_moiety '2(C14 H16 N +), Cl2 Hg O4 S 2-'
_chemical_formula_sum 'C28 H32 Cl2 Hg N2 O4 S'
_chemical_formula_weight 764.14
_chemical_name_systematic
;
<i>catena</i>-Poly[bis(dibenzylammonium)
[[dichloridomercurate(II)]-\m-sulfato-\k^2^<i>O</i>:<i>O</i>']]
;
_space_group_IT_number 9
_symmetry_cell_setting monoclinic
_symmetry_space_group_name_Hall 'C -2yc'
_symmetry_space_group_name_H-M 'C 1 c 1'
_atom_sites_solution_hydrogens geom
_atom_sites_solution_primary direct
_atom_sites_solution_secondary difmap
_audit_creation_method SHELXL97
_cell_angle_alpha 90.00
_cell_angle_beta 92.095(2)
_cell_angle_gamma 90.00
_cell_formula_units_Z 4
_cell_length_a 22.8275(5)
_cell_length_b 12.9547(3)
_cell_length_c 10.1512(3)
_cell_measurement_reflns_used 10249
_cell_measurement_temperature 293(2)
_cell_measurement_theta_max 26.02
_cell_measurement_theta_min 0.41
_cell_volume 2999.94(13)
_computing_cell_refinement 'SCALEPACK (Otwinowski & Minor, 1997)'
_computing_data_collection 'COLLECT (Nonius, 2003)'
_computing_data_reduction 'DENZO (Otwinowski & Minor, 1997)'
_computing_molecular_graphics 'ORTEP-3 (Farrugia, 1997)'
_computing_publication_material 'publCIF (Westrip, 2010)'
_computing_structure_refinement 'SHELXL97 (Sheldrick, 2008)'
_computing_structure_solution 'SHELXS86 (Sheldrick, 2008)'
_diffrn_ambient_temperature 293(2)
_diffrn_measured_fraction_theta_full 0.990
_diffrn_measured_fraction_theta_max 0.990
_diffrn_measurement_device_type 'Nonius Kappa CCD'
_diffrn_measurement_method '\f and \w'
_diffrn_radiation_monochromator graphite
_diffrn_radiation_source 'fine-focus sealed tube'
_diffrn_radiation_type MoK\a
_diffrn_radiation_wavelength 0.71073
_diffrn_reflns_av_R_equivalents 0.0196
_diffrn_reflns_av_sigmaI/netI 0.0306
_diffrn_reflns_limit_h_max 28
_diffrn_reflns_limit_h_min -27
_diffrn_reflns_limit_k_max 15
_diffrn_reflns_limit_k_min -15
_diffrn_reflns_limit_l_max 12
_diffrn_reflns_limit_l_min -12
_diffrn_reflns_number 9151
_diffrn_reflns_theta_full 25.96
_diffrn_reflns_theta_max 25.96
_diffrn_reflns_theta_min 2.68
_exptl_absorpt_coefficient_mu 5.413
_exptl_absorpt_correction_T_max 0.3447
_exptl_absorpt_correction_T_min 0.2207
_exptl_absorpt_correction_type empirical
_exptl_absorpt_process_details '(SCALEPACK; Otwinowski & Minor, 1997)'
_exptl_crystal_colour colourless
_exptl_crystal_density_diffrn 1.692
_exptl_crystal_density_method 'not measured'
_exptl_crystal_description prism
_exptl_crystal_F_000 1504
_exptl_crystal_size_max 0.40
_exptl_crystal_size_mid 0.25
_exptl_crystal_size_min 0.25
_refine_diff_density_max 1.124
_refine_diff_density_min -2.397
_refine_ls_extinction_coef 0.0063(3)
_refine_ls_extinction_expression Fc^*^=kFc[1+0.001xFc^2^\l^3^/sin(2\q)]^-1/4^
_refine_ls_extinction_method 'SHELXL97 (Sheldrick, 2008)'
_refine_ls_goodness_of_fit_ref 1.019
_refine_ls_hydrogen_treatment constr
_refine_ls_matrix_type full
_refine_ls_number_parameters 315
_refine_ls_number_reflns 5464
_refine_ls_number_restraints 2
_refine_ls_restrained_S_all 1.018
_refine_ls_R_factor_all 0.0467
_refine_ls_R_factor_gt 0.0455
_refine_ls_shift/su_max 0.005
_refine_ls_shift/su_mean 0.000
_refine_ls_structure_factor_coef Fsqd
_refine_ls_weighting_details 'calc w = 1/[\s^2^(Fo^2^)+(0.0990P)^2^+6.3836P] where P=(Fo^2^+2Fc^2^)/3'
_refine_ls_weighting_scheme calc
_refine_ls_wR_factor_gt 0.1189
_refine_ls_wR_factor_ref 0.1211
_reflns_number_gt 5304
_reflns_number_total 5464
_reflns_threshold_expression I>2\s(I)
_cod_data_source_file fi2124.cif
_cod_data_source_block I
_cod_original_sg_symbol_Hall C-2yc
_cod_original_sg_symbol_H-M 'C c'
_cod_database_code 2233787
_cod_database_fobs_code 2233787

loop_
_symmetry_equiv_pos_as_xyz
'x, y, z'
'x, -y, z+1/2'
'x+1/2, y+1/2, z'
'x+1/2, -y+1/2, z+1/2'

loop_
_atom_site_type_symbol
_atom_site_label
_atom_site_fract_x
_atom_site_fract_y
_atom_site_fract_z
_atom_site_U_iso_or_equiv
_atom_site_adp_type
_atom_site_calc_flag
_atom_site_refinement_flags
_atom_site_occupancy
_atom_site_symmetry_multiplicity
S S1 0.47859(7) 0.47550(14) 0.25406(15) 0.0294(3) Uani d . 1 1
O O1 0.4797(2) 0.4792(5) 0.1074(4) 0.0377(11) Uani d . 1 1
O O3 0.4174(2) 0.4818(5) 0.2924(6) 0.0427(12) Uani d . 1 1
O O2 0.5059(3) 0.3804(5) 0.2988(6) 0.0460(13) Uani d . 1 1
N N1 0.8594(3) -0.0322(6) 0.5261(7) 0.0454(15) Uani d . 1 1
H H1A 0.8729 0.0132 0.5870 0.054 Uiso calc R 1 1
H H1B 0.8851 -0.0336 0.4610 0.054 Uiso calc R 1 1
C C2 0.8012(4) 0.0059(8) 0.4703(8) 0.0452(18) Uani d . 1 1
H H2A 0.7860 -0.0443 0.4070 0.054 Uiso calc R 1 1
H H2B 0.8076 0.0698 0.4231 0.054 Uiso calc R 1 1
C C4 0.7555(4) 0.0246(7) 0.5720(8) 0.0428(17) Uani d . 1 1
C C6 0.7115(5) -0.0450(9) 0.5881(11) 0.057(2) Uani d . 1 1
H H6 0.7110 -0.1064 0.5406 0.068 Uiso calc R 1 1
C C5 0.7568(5) 0.1163(8) 0.6417(9) 0.051(2) Uani d . 1 1
H H5 0.7867 0.1639 0.6307 0.061 Uiso calc R 1 1
C C7 0.7123(5) 0.1359(8) 0.7291(11) 0.057(2) Uani d . 1 1
H H7 0.7122 0.1980 0.7750 0.068 Uiso calc R 1 1
C C8 0.6683(5) 0.0643(9) 0.7486(12) 0.063(3) Uani d . 1 1
H H8 0.6400 0.0764 0.8102 0.075 Uiso calc R 1 1
C C11 0.5329(10) 0.1734(10) 0.580(2) 0.0868(16) Uani d . 1 1
C C17 0.6597(4) 0.4041(7) 0.4804(10) 0.0476(19) Uani d . 1 1
C C16 0.6563(4) 0.3853(10) 0.3472(10) 0.059(3) Uani d . 1 1
H H16 0.6204 0.3923 0.3015 0.071 Uiso calc R 1 1
C C13 0.7640(4) 0.3654(9) 0.4791(12) 0.055(2) Uani d . 1 1
H H13 0.8000 0.3616 0.5244 0.067 Uiso calc R 1 1
C C14 0.7590(5) 0.3438(12) 0.3478(13) 0.067(3) Uani d . 1 1
H H14 0.7915 0.3210 0.3035 0.081 Uiso calc R 1 1
C C15 0.7054(5) 0.3559(16) 0.2797(13) 0.086(4) Uani d . 1 1
H H15 0.7024 0.3443 0.1892 0.103 Uiso calc R 1 1
C C12 0.7138(4) 0.3934(8) 0.5433(10) 0.050(2) Uani d . 1 1
H H12 0.7168 0.4055 0.6336 0.060 Uiso calc R 1 1
C C18 0.6675(5) -0.0243(10) 0.6755(13) 0.067(3) Uani d . 1 1
H H18 0.6371 -0.0713 0.6843 0.081 Uiso calc R 1 1
C C29 0.8848(4) -0.2461(7) 0.3960(9) 0.0486(19) Uani d . 1 1
H H29 0.9186 -0.2067 0.3883 0.058 Uiso calc R 1 1
C C30 0.8736(8) -0.3307(8) 0.3096(13) 0.069(4) Uani d . 1 1
H H30 0.9000 -0.3463 0.2449 0.083 Uiso calc R 1 1
C C31 0.8241(7) -0.3898(10) 0.3207(14) 0.074(3) Uani d . 1 1
H H31 0.8170 -0.4461 0.2656 0.088 Uiso calc R 1 1
C C33 0.7948(5) -0.2806(11) 0.4996(12) 0.064(3) Uani d . 1 1
H H33 0.7671 -0.2645 0.5613 0.076 Uiso calc R 1 1
C C32 0.7861(6) -0.3641(9) 0.4130(17) 0.078(4) Uani d . 1 1
H H32 0.7524 -0.4037 0.4201 0.094 Uiso calc R 1 1
C C34 0.8456(4) -0.2227(7) 0.4910(7) 0.0407(16) Uani d . 1 1
C C35 0.8576(5) -0.1388(8) 0.5890(9) 0.051(2) Uani d . 1 1
H H35A 0.8949 -0.1522 0.6348 0.061 Uiso calc R 1 1
H H35B 0.8274 -0.1397 0.6538 0.061 Uiso calc R 1 1
N N2 0.5594(3) 0.3587(6) 0.5478(7) 0.0403(14) Uani d . 1 1
H H2C 0.5291 0.3831 0.5927 0.048 Uiso calc R 1 1
H H2D 0.5470 0.3490 0.4636 0.048 Uiso calc R 1 1
C C37 0.6092(4) 0.4390(7) 0.5523(10) 0.0467(19) Uani d . 1 1
H H37A 0.5948 0.5033 0.5144 0.056 Uiso calc R 1 1
H H37B 0.6212 0.4521 0.6434 0.056 Uiso calc R 1 1
C C40 0.4857(9) 0.1670(12) 0.6625(18) 0.0868(16) Uani d . 1 1
H H40 0.4829 0.2140 0.7312 0.104 Uiso calc R 1 1
C C42 0.5402(8) 0.1009(11) 0.4852(15) 0.0868(16) Uani d . 1 1
H H42 0.5723 0.1030 0.4312 0.104 Uiso calc R 1 1
C C38 0.4515(8) 0.0193(11) 0.5571(16) 0.0868(16) Uani d . 1 1
H H38 0.4247 -0.0347 0.5558 0.104 Uiso calc R 1 1
C C39 0.4449(8) 0.0952(12) 0.6454(15) 0.0868(16) Uani d . 1 1
H H39 0.4114 0.0973 0.6948 0.104 Uiso calc R 1 1
C C41 0.4946(8) 0.0166(11) 0.4705(14) 0.0868(16) Uani d . 1 1
H H41 0.4963 -0.0340 0.4057 0.104 Uiso calc R 1 1
O O4 0.5118(3) 0.5651(6) 0.3063(7) 0.0540(17) Uani d . 1 1
C C3 0.5785(5) 0.2590(8) 0.6051(10) 0.052(2) Uani d . 1 1
H H3A 0.5854 0.2670 0.6993 0.063 Uiso calc R 1 1
H H3B 0.6152 0.2387 0.5673 0.063 Uiso calc R 1 1
Cl Cl1 0.40170(12) 0.2706(3) -0.0297(3) 0.0596(7) Uani d . 1 1
Cl Cl2 0.59979(13) 0.2769(3) 0.0059(4) 0.0672(8) Uani d . 1 1
Hg Hg1 0.50000(3) 0.315360(17) 0.00102(5) 0.04119(15) Uani d . 1 1

loop_
_atom_site_aniso_label
_atom_site_aniso_U_11
_atom_site_aniso_U_22
_atom_site_aniso_U_33
_atom_site_aniso_U_12
_atom_site_aniso_U_13
_atom_site_aniso_U_23
S1 0.0266(7) 0.0391(8) 0.0226(7) -0.0018(6) 0.0036(6) 0.0009(6)
O1 0.041(3) 0.054(3) 0.018(2) -0.003(2) 0.0051(19) -0.002(2)
O3 0.033(3) 0.055(3) 0.041(3) -0.003(2) 0.011(2) 0.005(2)
O2 0.048(3) 0.042(3) 0.048(3) 0.001(2) -0.001(2) 0.009(2)
N1 0.045(4) 0.054(4) 0.036(3) -0.011(3) 0.000(3) -0.004(3)
C2 0.040(4) 0.059(5) 0.036(4) -0.006(4) 0.001(3) -0.001(4)
C4 0.044(4) 0.052(5) 0.032(3) -0.001(3) -0.006(3) 0.005(3)
C6 0.048(5) 0.066(6) 0.057(5) -0.016(4) 0.005(4) -0.009(5)
C5 0.059(5) 0.048(5) 0.045(4) 0.001(4) -0.010(4) 0.003(4)
C7 0.057(5) 0.056(5) 0.056(5) 0.025(4) -0.007(4) -0.009(4)
C8 0.052(5) 0.075(7) 0.061(6) 0.012(5) -0.002(4) 0.004(5)
C11 0.109(5) 0.068(3) 0.082(4) -0.007(3) -0.009(3) 0.008(3)
C17 0.044(4) 0.046(5) 0.053(5) 0.007(4) 0.010(4) 0.007(4)
C16 0.036(4) 0.093(8) 0.048(5) 0.013(4) -0.004(4) 0.010(5)
C13 0.039(4) 0.063(6) 0.064(6) 0.007(4) 0.002(4) -0.002(5)
C14 0.041(5) 0.098(8) 0.065(7) 0.015(5) 0.018(5) -0.004(6)
C15 0.043(5) 0.162(13) 0.053(6) 0.023(7) 0.012(5) -0.015(8)
C12 0.038(4) 0.058(5) 0.052(5) 0.002(4) -0.003(4) 0.004(4)
C18 0.049(5) 0.070(7) 0.084(8) 0.000(5) 0.023(5) -0.013(6)
C29 0.055(5) 0.038(4) 0.054(5) -0.007(4) 0.013(4) 0.003(3)
C30 0.116(11) 0.040(5) 0.051(6) 0.003(6) 0.010(6) 0.001(4)
C31 0.094(9) 0.056(6) 0.069(7) -0.008(6) -0.017(7) -0.006(6)
C33 0.063(6) 0.069(7) 0.060(6) -0.018(5) 0.016(5) 0.013(6)
C32 0.067(7) 0.045(6) 0.121(12) -0.028(5) -0.010(7) 0.006(7)
C34 0.048(4) 0.042(4) 0.032(4) -0.011(3) -0.002(3) 0.004(3)
C35 0.065(6) 0.054(5) 0.033(4) -0.006(4) -0.006(4) -0.006(4)
N2 0.032(3) 0.047(4) 0.042(4) 0.006(3) 0.009(3) 0.001(3)
C37 0.042(4) 0.041(4) 0.058(5) 0.009(3) 0.004(4) 0.000(4)
C40 0.109(5) 0.068(3) 0.082(4) -0.007(3) -0.009(3) 0.008(3)
C42 0.109(5) 0.068(3) 0.082(4) -0.007(3) -0.009(3) 0.008(3)
C38 0.109(5) 0.068(3) 0.082(4) -0.007(3) -0.009(3) 0.008(3)
C39 0.109(5) 0.068(3) 0.082(4) -0.007(3) -0.009(3) 0.008(3)
C41 0.109(5) 0.068(3) 0.082(4) -0.007(3) -0.009(3) 0.008(3)
O4 0.046(3) 0.078(5) 0.038(3) -0.025(3) 0.016(3) -0.022(3)
C3 0.048(5) 0.054(5) 0.054(5) -0.002(4) -0.008(4) 0.016(4)
Cl1 0.0447(13) 0.0551(16) 0.0792(18) -0.0145(12) 0.0057(12) 0.0028(13)
Cl2 0.0498(15) 0.075(2) 0.0761(19) 0.0215(15) -0.0071(13) -0.0090(16)
Hg1 0.04012(18) 0.04296(19) 0.04054(18) 0.00013(15) 0.00241(10) -0.00068(16)

loop_
_atom_type_symbol
_atom_type_description
_atom_type_scat_dispersion_real
_atom_type_scat_dispersion_imag
_atom_type_scat_source
C C 0.0030 0.0020 'International Tables Vol C Tables 4.2.6.8 and 6.1.1.4'
H H 0.0000 0.0000 'International Tables Vol C Tables 4.2.6.8 and 6.1.1.4'
N N 0.0060 0.0030 'International Tables Vol C Tables 4.2.6.8 and 6.1.1.4'
O O 0.0110 0.0060 'International Tables Vol C Tables 4.2.6.8 and 6.1.1.4'
S S 0.1250 0.1230 'International Tables Vol C Tables 4.2.6.8 and 6.1.1.4'
Cl Cl 0.1480 0.1590 'International Tables Vol C Tables 4.2.6.8 and 6.1.1.4'
Hg Hg -2.3890 9.2270 'International Tables Vol C Tables 4.2.6.8 and 6.1.1.4'

loop_
_geom_angle_atom_site_label_1
_geom_angle_atom_site_label_2
_geom_angle_atom_site_label_3
_geom_angle_site_symmetry_3
_geom_angle
O2 S1 O3 . 111.6(4)
O2 S1 O4 . 110.3(4)
O3 S1 O4 . 110.0(4)
O2 S1 O1 . 108.5(4)
O3 S1 O1 . 108.3(3)
O4 S1 O1 . 107.9(4)
S1 O1 Hg1 . 115.2(3)
C2 N1 C35 . 114.7(7)
C2 N1 H1A . 108.6
C35 N1 H1A . 108.6
C2 N1 H1B . 108.6
C35 N1 H1B . 108.6
H1A N1 H1B . 107.6
N1 C2 C4 . 114.5(7)
N1 C2 H2A . 108.6
C4 C2 H2A . 108.6
N1 C2 H2B . 108.6
C4 C2 H2B . 108.6
H2A C2 H2B . 107.6
C6 C4 C5 . 120.5(9)
C6 C4 C2 . 120.3(9)
C5 C4 C2 . 119.0(8)
C4 C6 C18 . 120.1(10)
C4 C6 H6 . 120.0
C18 C6 H6 . 120.0
C4 C5 C7 . 118.7(9)
C4 C5 H5 . 120.7
C7 C5 H5 . 120.7
C8 C7 C5 . 121.1(10)
C8 C7 H7 . 119.4
C5 C7 H7 . 119.4
C18 C8 C7 . 118.7(11)
C18 C8 H8 . 120.7
C7 C8 H8 . 120.7
C42 C11 C40 . 120.2(16)
C42 C11 C3 . 121.2(18)
C40 C11 C3 . 118.4(15)
C16 C17 C12 . 117.2(8)
C16 C17 C37 . 122.0(9)
C12 C17 C37 . 120.7(9)
C17 C16 C15 . 121.1(9)
C17 C16 H16 . 119.5
C15 C16 H16 . 119.5
C14 C13 C12 . 118.2(10)
C14 C13 H13 . 120.9
C12 C13 H13 . 120.9
C13 C14 C15 . 120.2(10)
C13 C14 H14 . 119.9
C15 C14 H14 . 119.9
C16 C15 C14 . 119.8(11)
C16 C15 H15 . 120.1
C14 C15 H15 . 120.1
C17 C12 C13 . 123.4(10)
C17 C12 H12 . 118.3
C13 C12 H12 . 118.3
C8 C18 C6 . 120.8(11)
C8 C18 H18 . 119.6
C6 C18 H18 . 119.6
C34 C29 C30 . 119.7(10)
C34 C29 H29 . 120.2
C30 C29 H29 . 120.2
C31 C30 C29 . 120.6(13)
C31 C30 H30 . 119.7
C29 C30 H30 . 119.7
C32 C31 C30 . 118.3(12)
C32 C31 H31 . 120.8
C30 C31 H31 . 120.8
C34 C33 C32 . 118.5(11)
C34 C33 H33 . 120.7
C32 C33 H33 . 120.7
C31 C32 C33 . 123.2(11)
C31 C32 H32 . 118.4
C33 C32 H32 . 118.4
C29 C34 C33 . 119.5(9)
C29 C34 C35 . 121.3(8)
C33 C34 C35 . 119.1(9)
C34 C35 N1 . 112.8(7)
C34 C35 H35A . 109.0
N1 C35 H35A . 109.0
C34 C35 H35B . 109.0
N1 C35 H35B . 109.0
H35A C35 H35B . 107.8
C3 N2 C37 . 111.9(7)
C3 N2 H2C . 109.2
C37 N2 H2C . 109.2
C3 N2 H2D . 109.2
C37 N2 H2D . 109.2
H2C N2 H2D . 107.9
C17 C37 N2 . 111.8(8)
C17 C37 H37A . 109.2
N2 C37 H37A . 109.2
C17 C37 H37B . 109.2
N2 C37 H37B . 109.2
H37A C37 H37B . 107.9
C39 C40 C11 . 121.3(18)
C39 C40 H40 . 119.4
C11 C40 H40 . 119.4
C11 C42 C41 . 117.8(17)
C11 C42 H42 . 121.1
C41 C42 H42 . 121.1
C41 C38 C39 . 124.0(15)
C41 C38 H38 . 118.0
C39 C38 H38 . 118.0
C40 C39 C38 . 120.3(19)
C40 C39 H39 . 119.8
C38 C39 H39 . 119.8
C38 C41 C42 . 115.8(14)
C38 C41 H41 . 122.1
C42 C41 H41 . 122.1
S1 O4 Hg1 2_565 134.0(4)
N2 C3 C11 . 112.1(10)
N2 C3 H3A . 109.2
C11 C3 H3A . 109.2
N2 C3 H3B . 109.2
C11 C3 H3B . 109.2
H3A C3 H3B . 107.9
Cl1 Hg1 Cl2 . 152.43(10)
Cl1 Hg1 O1 . 94.47(15)
Cl2 Hg1 O1 . 112.27(16)
Cl1 Hg1 O4 2_564 100.19(18)
Cl2 Hg1 O4 2_564 90.91(17)
O1 Hg1 O4 2_564 80.8(2)

loop_
_geom_bond_atom_site_label_1
_geom_bond_atom_site_label_2
_geom_bond_site_symmetry_2
_geom_bond_distance
S1 O2 . 1.446(6)
S1 O3 . 1.465(5)
S1 O4 . 1.473(7)
S1 O1 . 1.491(5)
O1 Hg1 . 2.433(6)
N1 C2 . 1.508(12)
N1 C35 . 1.523(12)
N1 H1A . 0.9000
N1 H1B . 0.9000
C2 C4 . 1.514(12)
C2 H2A . 0.9700
C2 H2B . 0.9700
C4 C6 . 1.364(13)
C4 C5 . 1.382(13)
C6 C18 . 1.390(14)
C6 H6 . 0.9300
C5 C7 . 1.396(14)
C5 H5 . 0.9300
C7 C8 . 1.385(17)
C7 H7 . 0.9300
C8 C18 . 1.367(17)
C8 H8 . 0.9300
C11 C42 . 1.36(2)
C11 C40 . 1.39(3)
C11 C3 . 1.536(19)
C17 C16 . 1.374(15)
C17 C12 . 1.375(13)
C17 C37 . 1.459(12)
C16 C15 . 1.388(14)
C16 H16 . 0.9300
C13 C14 . 1.363(18)
C13 C12 . 1.387(14)
C13 H13 . 0.9300
C14 C15 . 1.392(18)
C14 H14 . 0.9300
C15 H15 . 0.9300
C12 H12 . 0.9300
C18 H18 . 0.9300
C29 C34 . 1.374(13)
C29 C30 . 1.422(15)
C29 H29 . 0.9300
C30 C31 . 1.37(2)
C30 H30 . 0.9300
C31 C32 . 1.34(2)
C31 H31 . 0.9300
C33 C34 . 1.386(13)
C33 C32 . 1.40(2)
C33 H33 . 0.9300
C32 H32 . 0.9300
C34 C35 . 1.492(12)
C35 H35A . 0.9700
C35 H35B . 0.9700
N2 C3 . 1.477(12)
N2 C37 . 1.539(11)
N2 H2C . 0.9000
N2 H2D . 0.9000
C37 H37A . 0.9700
C37 H37B . 0.9700
C40 C39 . 1.32(2)
C40 H40 . 0.9300
C42 C41 . 1.51(2)
C42 H42 . 0.9300
C38 C41 . 1.34(2)
C38 C39 . 1.34(2)
C38 H38 . 0.9300
C39 H39 . 0.9300
C41 H41 . 0.9300
O4 Hg1 2_565 2.533(7)
C3 H3A . 0.9700
C3 H3B . 0.9700
Cl1 Hg1 . 2.327(3)
Cl2 Hg1 . 2.331(3)
Hg1 O4 2_564 2.533(7)

loop_
_geom_hbond_atom_site_label_D
_geom_hbond_atom_site_label_H
_geom_hbond_atom_site_label_A
_geom_hbond_site_symmetry_A
_geom_hbond_distance_DH
_geom_hbond_distance_HA
_geom_hbond_distance_DA
_geom_hbond_angle_DHA
N1 H1A O1 4 0.90 2.44 2.920(9) 113.5
N1 H1A O3 4 0.90 2.29 3.037(10) 140.8
N1 H1B O3 3_545 0.90 1.90 2.766(9) 161.0
N2 H2C O4 2_565 0.90 2.32 3.043(10) 137.3
N2 H2C O1 2_565 0.90 2.12 2.857(9) 138.8
C37 H37A Cl2 2_565 0.97 2.85 3.716(10) 149.0

loop_
_geom_torsion_atom_site_label_1
_geom_torsion_atom_site_label_2
_geom_torsion_atom_site_label_3
_geom_torsion_atom_site_label_4
_geom_torsion_site_symmetry_4
_geom_torsion
O2 S1 O1 Hg1 . 15.7(4)
O3 S1 O1 Hg1 . -105.6(4)
O4 S1 O1 Hg1 . 135.3(4)
C35 N1 C2 C4 . 65.4(10)
N1 C2 C4 C6 . -102.6(10)
N1 C2 C4 C5 . 81.8(10)
C5 C4 C6 C18 . -0.2(16)
C2 C4 C6 C18 . -175.8(10)
C6 C4 C5 C7 . 0.2(14)
C2 C4 C5 C7 . 175.9(8)
C4 C5 C7 C8 . 1.5(14)
C5 C7 C8 C18 . -3.3(16)
C12 C17 C16 C15 . 0.5(19)
C37 C17 C16 C15 . 177.5(13)
C12 C13 C14 C15 . 4(2)
C17 C16 C15 C14 . 1(3)
C13 C14 C15 C16 . -3(3)
C16 C17 C12 C13 . 0.3(16)
C37 C17 C12 C13 . -176.8(9)
C14 C13 C12 C17 . -2.5(17)
C7 C8 C18 C6 . 3.3(18)
C4 C6 C18 C8 . -1.6(19)
C34 C29 C30 C31 . -0.5(18)
C29 C30 C31 C32 . 1(2)
C30 C31 C32 C33 . -1(2)
C34 C33 C32 C31 . -1(2)
C30 C29 C34 C33 . -1.3(15)
C30 C29 C34 C35 . 176.0(10)
C32 C33 C34 C29 . 2.1(17)
C32 C33 C34 C35 . -175.3(11)
C29 C34 C35 N1 . 65.7(12)
C33 C34 C35 N1 . -116.9(10)
C2 N1 C35 C34 . 68.1(10)
C16 C17 C37 N2 . 62.6(13)
C12 C17 C37 N2 . -120.4(10)
C3 N2 C37 C17 . 59.3(10)
C42 C11 C40 C39 . -5(3)
C3 C11 C40 C39 . 179.8(14)
C40 C11 C42 C41 . 2(2)
C3 C11 C42 C41 . 177.3(13)
C11 C40 C39 C38 . 8(2)
C41 C38 C39 C40 . -8(3)
C39 C38 C41 C42 . 5(2)
C11 C42 C41 C38 . -2(2)
O2 S1 O4 Hg1 2_565 -97.7(6)
O3 S1 O4 Hg1 2_565 25.8(7)
O1 S1 O4 Hg1 2_565 143.8(5)
C37 N2 C3 C11 . -170.1(11)
C42 C11 C3 N2 . 102.8(16)
C40 C11 C3 N2 . -82.1(16)
S1 O1 Hg1 Cl1 . 92.6(3)
S1 O1 Hg1 Cl2 . -80.6(3)
S1 O1 Hg1 O4 2_564 -167.8(4)
